data_2208581
loop_
_publ_author_name
'Ji-Zhong Yan'
'Cheng-Cai Xia'
'Guo-Wu Rao'

_publ_section_title 13a-Methyl-2,3,3a,3b,11,11a,11b,12,13,13a-decahydro-1<i>H</i>-7-azaindeno[5,4-<i>a</i>]anthracen-1-ol
_journal_coeditor_code DN2010
_journal_issue 4
_journal_name_full 'Acta Crystallographica Section E'
_journal_page_first o1586
_journal_page_last o1587
_journal_paper_doi 10.1107/S1600536806010117
_journal_volume 62
_journal_year 2006
_chemical_formula_iupac 'C21 H25 N O'
_chemical_formula_moiety 'C21 H25 N O'
_chemical_formula_sum 'C21 H25 N O'
_chemical_formula_weight 307.42
_chemical_name_systematic
;
1H-7-Aza-13a-methyl-2,3,3a,3b,11,11a,11b,12,13,13a-decahydro-
indeno[6,7-<i>a</i>]anthracen-1-ol
;
_space_group_IT_number 19
_symmetry_cell_setting orthorhombic
_symmetry_space_group_name_Hall 'P 2ac 2ab'
_symmetry_space_group_name_H-M 'P 21 21 21'
_atom_sites_solution_hydrogens geom
_atom_sites_solution_primary direct
_atom_sites_solution_secondary difmap
_audit_creation_method SHELXL97
_cell_angle_alpha 90.00
_cell_angle_beta 90.00
_cell_angle_gamma 90.00
_cell_formula_units_Z 4
_cell_length_a 11.071(3)
_cell_length_b 12.118(3)
_cell_length_c 12.998(2)
_cell_measurement_reflns_used 25
_cell_measurement_temperature 298(2)
_cell_measurement_theta_max 10.77
_cell_measurement_theta_min 9.91
_cell_volume 1743.8(7)
_computing_cell_refinement 'CAD-4 EXPRESS'
_computing_data_collection 'CAD-4 EXPRESS (Enraf--Nonius, 1994)'
_computing_data_reduction 'XCAD4 (Harms & Wocadlo, 1995)'
_computing_molecular_graphics 'ORTEP-3 for Windows ( Farrugia, 1997); PLATON (Spek, 2003)'
_computing_publication_material 'WinGX (Farrugia, 1999)'
_computing_structure_refinement 'SHELXL97 (Sheldrick, 1997)'
_computing_structure_solution 'SHELXS97 (Sheldrick, 1997)'
_diffrn_ambient_temperature 298(2)
_diffrn_measured_fraction_theta_full 1.000
_diffrn_measured_fraction_theta_max 1.000
_diffrn_measurement_device_type 'Enraf--Nonius CAD-4'
_diffrn_measurement_method \w/2\q
_diffrn_radiation_monochromator graphite
_diffrn_radiation_source 'fine-focus sealed tube'
_diffrn_radiation_type MoK\a
_diffrn_radiation_wavelength 0.71073
_diffrn_reflns_av_R_equivalents 0.0201
_diffrn_reflns_av_sigmaI/netI 0.0507
_diffrn_reflns_limit_h_max 13
_diffrn_reflns_limit_h_min 0
_diffrn_reflns_limit_k_max 14
_diffrn_reflns_limit_k_min 0
_diffrn_reflns_limit_l_max 15
_diffrn_reflns_limit_l_min -1
_diffrn_reflns_number 1966
_diffrn_reflns_theta_full 25.17
_diffrn_reflns_theta_max 25.17
_diffrn_reflns_theta_min 2.30
_diffrn_standards_decay_% 0.3
_diffrn_standards_interval_time 60
_diffrn_standards_number 3
_exptl_absorpt_coefficient_mu 0.071
_exptl_absorpt_correction_T_max 0.9790
_exptl_absorpt_correction_T_min 0.9722
_exptl_absorpt_correction_type multi-scan
_exptl_absorpt_process_details '(ABSCOR; Higashi, 1995)'
_exptl_crystal_colour colourless
_exptl_crystal_density_diffrn 1.171
_exptl_crystal_density_method 'not measured'
_exptl_crystal_description prismatic
_exptl_crystal_F_000 664
_exptl_crystal_size_max 0.40
_exptl_crystal_size_mid 0.40
_exptl_crystal_size_min 0.30
_refine_diff_density_max 0.120
_refine_diff_density_min -0.127
_refine_ls_extinction_coef 0.019(2)
_refine_ls_extinction_expression Fc^*^=kFc[1+0.001xFc^2^\l^3^/sin(2\q)]^-1/4^
_refine_ls_extinction_method 'SHELXL97 (Sheldrick, 1997)'
_refine_ls_goodness_of_fit_ref 1.030
_refine_ls_hydrogen_treatment constr
_refine_ls_matrix_type full
_refine_ls_number_parameters 211
_refine_ls_number_reflns 1800
_refine_ls_number_restraints 0
_refine_ls_restrained_S_all 1.030
_refine_ls_R_factor_all 0.1027
_refine_ls_R_factor_gt 0.0371
_refine_ls_shift/su_max 0.000
_refine_ls_shift/su_mean 0.000
_refine_ls_structure_factor_coef Fsqd
_refine_ls_weighting_details 'calc w = 1/[\s^2^(Fo^2^)+(0.0505P)^2^+0.035P] where P=(Fo^2^+2Fc^2^)/3'
_refine_ls_weighting_scheme calc
_refine_ls_wR_factor_gt 0.0836
_refine_ls_wR_factor_ref 0.1051
_reflns_number_gt 1008
_reflns_number_total 1800
_reflns_threshold_expression I>2\s(I)
_cod_data_source_file dn2010.cif
_cod_data_source_block I
_cod_database_code 2208581

loop_
_symmetry_equiv_pos_as_xyz
'x, y, z'
'-x+1/2, -y, z+1/2'
'x+1/2, -y+1/2, -z'
'-x, y+1/2, -z+1/2'

loop_
_atom_site_type_symbol
_atom_site_label
_atom_site_fract_x
_atom_site_fract_y
_atom_site_fract_z
_atom_site_U_iso_or_equiv
_atom_site_adp_type
_atom_site_calc_flag
_atom_site_refinement_flags
_atom_site_occupancy
O O1 0.1066(3) 1.29735(19) 0.48987(18) 0.0854(9) Uani d . 1
H H1 0.1124 1.3164 0.5502 0.128 Uiso calc R 1
N N1 0.1347(3) 0.4058(2) 0.6814(2) 0.0612(8) Uani d . 1
C C1 0.2363(3) 0.5525(3) 0.8203(3) 0.0612(10) Uani d . 1
H H1A 0.2708 0.6013 0.8671 0.073 Uiso calc R 1
C C2 0.2479(3) 0.4403(3) 0.8345(3) 0.0670(11) Uani d . 1
H H2 0.2892 0.4121 0.8909 0.080 Uiso calc R 1
C C3 0.1967(3) 0.3715(3) 0.7627(3) 0.0661(11) Uani d . 1
H H3 0.2060 0.2958 0.7718 0.079 Uiso calc R 1
C C4 0.0569(3) 0.5565(3) 0.5816(3) 0.0584(10) Uani d . 1
H H4 0.0085 0.5072 0.5454 0.070 Uiso calc R 1
C C5 0.0002(3) 0.7002(3) 0.4587(3) 0.0652(10) Uani d . 1
H H5 -0.0497 0.6511 0.4238 0.078 Uiso calc R 1
C C6 0.0115(4) 0.8018(3) 0.4218(3) 0.0671(10) Uani d . 1
H H6 -0.0282 0.8199 0.3610 0.081 Uiso calc R 1
C C7 0.0857(3) 0.8882(2) 0.4740(2) 0.0491(9) Uani d . 1
H H7 0.1669 0.8862 0.4439 0.059 Uiso calc R 1
C C8 0.0977(3) 0.8625(2) 0.5880(2) 0.0462(8) Uani d . 1
H H8 0.0159 0.8666 0.6167 0.055 Uiso calc R 1
C C9 0.1501(3) 0.7131(3) 0.7193(2) 0.0588(10) Uani d . 1
H H9A 0.2147 0.7555 0.7505 0.071 Uiso calc R 1
H H9B 0.0753 0.7333 0.7533 0.071 Uiso calc R 1
C C10 0.1239(3) 0.5163(3) 0.6687(3) 0.0520(9) Uani d . 1
C C11 0.0611(3) 0.6618(3) 0.5504(3) 0.0502(9) Uani d . 1
C C12 0.1412(3) 0.7436(2) 0.6057(2) 0.0462(9) Uani d . 1
H H12 0.2224 0.7374 0.5762 0.055 Uiso calc R 1
C C13 0.1736(3) 0.5921(3) 0.7370(3) 0.0525(9) Uani d . 1
C C14 0.0367(3) 1.0047(2) 0.4610(3) 0.0546(9) Uani d . 1
H H14 -0.0399 1.0068 0.4988 0.065 Uiso calc R 1
C C15 0.1176(3) 1.0922(2) 0.5104(3) 0.0511(9) Uani d . 1
C C16 0.1291(4) 1.0674(2) 0.6247(3) 0.0591(10) Uani d . 1
H H16A 0.0513 1.0782 0.6576 0.071 Uiso calc R 1
H H16B 0.1858 1.1187 0.6554 0.071 Uiso calc R 1
C C17 0.1721(4) 0.9493(2) 0.6447(3) 0.0587(10) Uani d . 1
H H17A 0.2559 0.9429 0.6235 0.070 Uiso calc R 1
H H17B 0.1684 0.9346 0.7180 0.070 Uiso calc R 1
C C18 0.0100(4) 1.0507(3) 0.3547(3) 0.0816(13) Uani d . 1
H H18A -0.0664 1.0229 0.3288 0.098 Uiso calc R 1
H H18B 0.0736 1.0316 0.3065 0.098 Uiso calc R 1
C C19 0.0044(5) 1.1764(3) 0.3721(3) 0.0854(13) Uani d . 1
H H19A 0.0583 1.2142 0.3250 0.102 Uiso calc R 1
H H19B -0.0770 1.2035 0.3613 0.102 Uiso calc R 1
C C20 0.0441(4) 1.1957(3) 0.4841(3) 0.0670(11) Uani d . 1
H H20 -0.0275 1.1988 0.5284 0.080 Uiso calc R 1
C C21 0.2427(3) 1.0986(3) 0.4615(3) 0.0775(12) Uani d . 1
H H21A 0.2843 1.0300 0.4718 0.116 Uiso calc R 1
H H21B 0.2878 1.1573 0.4929 0.116 Uiso calc R 1
H H21C 0.2347 1.1125 0.3892 0.116 Uiso calc R 1

loop_
_atom_site_aniso_label
_atom_site_aniso_U_11
_atom_site_aniso_U_22
_atom_site_aniso_U_33
_atom_site_aniso_U_12
_atom_site_aniso_U_13
_atom_site_aniso_U_23
O1 0.140(3) 0.0461(15) 0.0702(17) -0.0185(17) -0.0066(19) 0.0049(14)
N1 0.071(2) 0.0458(17) 0.066(2) -0.0019(17) 0.0006(18) 0.0022(16)
C1 0.071(3) 0.055(2) 0.057(2) -0.002(2) -0.001(2) 0.0037(19)
C2 0.069(3) 0.069(3) 0.064(2) 0.006(2) -0.003(2) 0.010(2)
C3 0.073(3) 0.051(2) 0.075(3) 0.006(2) 0.010(2) 0.011(2)
C4 0.055(2) 0.048(2) 0.071(3) -0.0077(19) -0.008(2) -0.0117(19)
C5 0.070(2) 0.045(2) 0.081(2) -0.0056(19) -0.028(2) -0.009(2)
C6 0.076(3) 0.060(2) 0.066(2) 0.004(2) -0.028(2) -0.014(2)
C7 0.052(2) 0.0483(19) 0.047(2) -0.0008(18) -0.0051(17) -0.0059(16)
C8 0.0457(19) 0.0405(18) 0.052(2) -0.0013(16) 0.0027(17) -0.0039(15)
C9 0.076(3) 0.046(2) 0.054(2) -0.0025(19) -0.0031(19) -0.0048(18)
C10 0.055(2) 0.049(2) 0.053(2) -0.0019(18) 0.007(2) -0.0035(18)
C11 0.0469(19) 0.047(2) 0.057(2) -0.0008(17) -0.0063(18) -0.0071(18)
C12 0.047(2) 0.0469(19) 0.045(2) 0.0001(16) -0.0031(17) -0.0057(15)
C13 0.057(2) 0.050(2) 0.050(2) 0.0015(19) 0.0027(19) -0.0020(18)
C14 0.056(2) 0.050(2) 0.058(2) 0.0002(18) -0.0045(19) -0.0014(17)
C15 0.058(2) 0.0440(19) 0.052(2) -0.0056(18) 0.0032(18) -0.0019(16)
C16 0.079(3) 0.047(2) 0.051(2) -0.006(2) 0.004(2) -0.0087(17)
C17 0.081(3) 0.0475(19) 0.047(2) -0.0056(19) -0.005(2) -0.0054(17)
C18 0.111(3) 0.059(2) 0.075(3) 0.002(2) -0.032(3) 0.005(2)
C19 0.109(3) 0.062(3) 0.085(3) 0.000(2) -0.032(3) 0.013(2)
C20 0.088(3) 0.045(2) 0.069(3) -0.004(2) 0.003(2) 0.004(2)
C21 0.070(3) 0.082(3) 0.081(3) -0.020(2) 0.009(2) 0.001(2)

loop_
_atom_type_symbol
_atom_type_description
_atom_type_scat_dispersion_real
_atom_type_scat_dispersion_imag
_atom_type_scat_source
C C 0.0033 0.0000 'International Tables Vol C Tables 4.2.6.8 and 6.1.1.4'
H H 0.0000 0.0000 'International Tables Vol C Tables 4.2.6.8 and 6.1.1.4'
N N 0.0061 0.0000 'International Tables Vol C Tables 4.2.6.8 and 6.1.1.4'
O O 0.0106 0.0000 'International Tables Vol C Tables 4.2.6.8 and 6.1.1.4'

loop_
_geom_angle_atom_site_label_1
_geom_angle_atom_site_label_2
_geom_angle_atom_site_label_3
_geom_angle
C20 O1 H1 109.5
C3 N1 C10 116.9(3)
C13 C1 C2 119.8(4)
C13 C1 H1A 120.1
C2 C1 H1A 120.1
C3 C2 C1 118.0(4)
C3 C2 H2 121.0
C1 C2 H2 121.0
N1 C3 C2 124.3(3)
N1 C3 H3 117.8
C2 C3 H3 117.8
C11 C4 C10 122.9(3)
C11 C4 H4 118.6
C10 C4 H4 118.6
C6 C5 C11 123.6(3)
C6 C5 H5 118.2
C11 C5 H5 118.2
C5 C6 C7 122.5(3)
C5 C6 H6 118.7
C7 C6 H6 118.7
C6 C7 C8 110.3(3)
C6 C7 C14 113.8(3)
C8 C7 C14 109.2(3)
C6 C7 H7 107.8
C8 C7 H7 107.8
C14 C7 H7 107.8
C7 C8 C17 112.1(3)
C7 C8 C12 111.4(3)
C17 C8 C12 113.9(3)
C7 C8 H8 106.3
C17 C8 H8 106.3
C12 C8 H8 106.3
C13 C9 C12 113.3(3)
C13 C9 H9A 108.9
C12 C9 H9A 108.9
C13 C9 H9B 108.9
C12 C9 H9B 108.9
H9A C9 H9B 107.7
N1 C10 C13 122.7(3)
N1 C10 C4 118.4(3)
C13 C10 C4 118.9(3)
C4 C11 C5 122.7(3)
C4 C11 C12 120.1(3)
C5 C11 C12 117.0(3)
C11 C12 C9 109.8(3)
C11 C12 C8 111.1(3)
C9 C12 C8 113.1(3)
C11 C12 H12 107.5
C9 C12 H12 107.5
C8 C12 H12 107.5
C1 C13 C10 118.2(3)
C1 C13 C9 123.2(3)
C10 C13 C9 118.5(3)
C18 C14 C7 120.7(3)
C18 C14 C15 104.0(3)
C7 C14 C15 112.8(3)
C18 C14 H14 106.1
C7 C14 H14 106.1
C15 C14 H14 106.1
C16 C15 C21 110.0(3)
C16 C15 C14 108.8(3)
C21 C15 C14 113.1(3)
C16 C15 C20 115.1(3)
C21 C15 C20 110.3(3)
C14 C15 C20 99.3(3)
C15 C16 C17 112.1(3)
C15 C16 H16A 109.2
C17 C16 H16A 109.2
C15 C16 H16B 109.2
C17 C16 H16B 109.2
H16A C16 H16B 107.9
C8 C17 C16 113.2(3)
C8 C17 H17A 108.9
C16 C17 H17A 108.9
C8 C17 H17B 108.9
C16 C17 H17B 108.9
H17A C17 H17B 107.7
C14 C18 C19 103.7(3)
C14 C18 H18A 111.0
C19 C18 H18A 111.0
C14 C18 H18B 111.0
C19 C18 H18B 111.0
H18A C18 H18B 109.0
C20 C19 C18 106.1(3)
C20 C19 H19A 110.5
C18 C19 H19A 110.5
C20 C19 H19B 110.5
C18 C19 H19B 110.5
H19A C19 H19B 108.7
O1 C20 C15 116.1(3)
O1 C20 C19 108.8(3)
C15 C20 C19 103.8(3)
O1 C20 H20 109.3
C15 C20 H20 109.3
C19 C20 H20 109.3
C15 C21 H21A 109.5
C15 C21 H21B 109.5
H21A C21 H21B 109.5
C15 C21 H21C 109.5
H21A C21 H21C 109.5
H21B C21 H21C 109.5

loop_
_geom_bond_atom_site_label_1
_geom_bond_atom_site_label_2
_geom_bond_distance
O1 C20 1.415(4)
O1 H1 0.8200
N1 C3 1.327(5)
N1 C10 1.355(4)
C1 C13 1.374(5)
C1 C2 1.378(4)
C1 H1A 0.9300
C2 C3 1.374(5)
C2 H2 0.9300
C3 H3 0.9300
C4 C11 1.340(4)
C4 C10 1.438(5)
C4 H4 0.9300
C5 C6 1.327(5)
C5 C11 1.446(5)
C5 H5 0.9300
C6 C7 1.494(4)
C6 H6 0.9300
C7 C8 1.520(4)
C7 C14 1.522(4)
C7 H7 0.9800
C8 C17 1.526(4)
C8 C12 1.537(4)
C8 H8 0.9800
C9 C13 1.506(4)
C9 C12 1.525(4)
C9 H9A 0.9700
C9 H9B 0.9700
C10 C13 1.390(4)
C11 C12 1.512(4)
C12 H12 0.9800
C14 C18 1.519(5)
C14 C15 1.530(4)
C14 H14 0.9800
C15 C16 1.521(5)
C15 C21 1.525(5)
C15 C20 1.534(5)
C16 C17 1.530(4)
C16 H16A 0.9700
C16 H16B 0.9700
C17 H17A 0.9700
C17 H17B 0.9700
C18 C19 1.541(5)
C18 H18A 0.9700
C18 H18B 0.9700
C19 C20 1.538(5)
C19 H19A 0.9700
C19 H19B 0.9700
C20 H20 0.9800
C21 H21A 0.9599
C21 H21B 0.9599
C21 H21C 0.9599

loop_
_geom_hbond_atom_site_label_D
_geom_hbond_atom_site_label_H
_geom_hbond_atom_site_label_A
_geom_hbond_site_symmetry_A
_geom_hbond_distance_DH
_geom_hbond_distance_HA
_geom_hbond_distance_DA
_geom_hbond_angle_DHA
O1 H1 N1 1_565 0.82 2.04 2.832(4) 164
C1 H1A O1 2_575 0.93 2.43 3.345(5) 169

loop_
_geom_torsion_atom_site_label_1
_geom_torsion_atom_site_label_2
_geom_torsion_atom_site_label_3
_geom_torsion_atom_site_label_4
_geom_torsion
C13 C1 C2 C3 0.8(6)
C10 N1 C3 C2 1.1(5)
C1 C2 C3 N1 -1.2(6)
C11 C5 C6 C7 -2.3(6)
C5 C6 C7 C8 -24.2(5)
C5 C6 C7 C14 -147.4(4)
C6 C7 C8 C17 -179.6(3)
C14 C7 C8 C17 -53.8(4)
C6 C7 C8 C12 51.5(4)
C14 C7 C8 C12 177.3(3)
C3 N1 C10 C13 -0.6(5)
C3 N1 C10 C4 -179.7(3)
C11 C4 C10 N1 -166.1(4)
C11 C4 C10 C13 14.7(5)
C10 C4 C11 C5 175.7(3)
C10 C4 C11 C12 1.5(5)
C6 C5 C11 C4 -174.1(4)
C6 C5 C11 C12 0.2(5)
C4 C11 C12 C9 -31.8(4)
C5 C11 C12 C9 153.7(3)
C4 C11 C12 C8 -157.7(3)
C5 C11 C12 C8 27.8(4)
C13 C9 C12 C11 46.2(4)
C13 C9 C12 C8 170.9(3)
C7 C8 C12 C11 -53.9(4)
C17 C8 C12 C11 178.1(3)
C7 C8 C12 C9 -177.9(3)
C17 C8 C12 C9 54.1(4)
C2 C1 C13 C10 -0.3(5)
C2 C1 C13 C9 176.1(4)
N1 C10 C13 C1 0.2(5)
C4 C10 C13 C1 179.4(3)
N1 C10 C13 C9 -176.4(3)
C4 C10 C13 C9 2.7(5)
C12 C9 C13 C1 149.8(3)
C12 C9 C13 C10 -33.7(4)
C6 C7 C14 C18 -53.4(5)
C8 C7 C14 C18 -177.1(3)
C6 C7 C14 C15 -177.1(3)
C8 C7 C14 C15 59.2(4)
C18 C14 C15 C16 168.2(3)
C7 C14 C15 C16 -59.2(4)
C18 C14 C15 C21 -69.3(4)
C7 C14 C15 C21 63.2(4)
C18 C14 C15 C20 47.6(3)
C7 C14 C15 C20 -179.9(3)
C21 C15 C16 C17 -70.3(4)
C14 C15 C16 C17 54.0(4)
C20 C15 C16 C17 164.4(3)
C7 C8 C17 C16 51.3(4)
C12 C8 C17 C16 178.9(3)
C15 C16 C17 C8 -51.6(4)
C7 C14 C18 C19 -161.8(3)
C15 C14 C18 C19 -34.1(4)
C14 C18 C19 C20 7.0(5)
C16 C15 C20 O1 82.4(4)
C21 C15 C20 O1 -42.6(4)
C14 C15 C20 O1 -161.6(3)
C16 C15 C20 C19 -158.3(3)
C21 C15 C20 C19 76.6(4)
C14 C15 C20 C19 -42.3(3)
C18 C19 C20 O1 146.6(4)
C18 C19 C20 C15 22.4(5)

loop_
_cod_related_entry_id
_cod_related_entry_database
_cod_related_entry_code
1 ChemSpider 21179550
